data_4331214
loop_
_publ_author_name
'Jian Zhang'
'Zuowei Xie'

_publ_section_title
;
 Reaction of 13-Vertex Carborane \m-1,2-(CH2)3-1,2-C2B11H11 with
 Nucleophiles: Scope and Mechanism
;
_journal_name_full 'Inorganic Chemistry'
_journal_page_first 12976
_journal_page_last 12987
_journal_paper_doi 10.1021/ic3020964
_journal_volume 51
_journal_year 2012
_chemical_formula_sum 'C19 H35 B11 N2'
_chemical_formula_weight 410.40
_chemical_name_systematic
; 
 ? 
;
_space_group_IT_number 14
_symmetry_cell_setting monoclinic
_symmetry_space_group_name_Hall '-P 2ybc'
_symmetry_space_group_name_H-M 'P 1 21/c 1'
_atom_sites_solution_hydrogens geom
_atom_sites_solution_primary direct
_atom_sites_solution_secondary difmap
_audit_creation_method SHELXL-97
_cell_angle_alpha 90.00
_cell_angle_beta 96.547(4)
_cell_angle_gamma 90.00
_cell_formula_units_Z 4
_cell_length_a 7.0376(5)
_cell_length_b 13.2110(7)
_cell_length_c 26.0158(17)
_cell_measurement_reflns_used 104
_cell_measurement_temperature 296(2)
_cell_measurement_theta_max 15
_cell_measurement_theta_min 15
_cell_volume 2403.0(3)
_computing_cell_refinement 'BRUKER KAPPA APEXII DUO DIFFRACTOMETER'
_computing_data_collection 'BRUKER KAPPA APEXII DUO DIFFRACTOMETER'
_computing_data_reduction 'BRUKER KAPPA APEXII DUO DIFFRACTOMETER'
_computing_molecular_graphics 'SIEMENS SHELXTL'
_computing_publication_material 'SIEMENS SHELXTL'
_computing_structure_refinement 'SHELXL-97 (Sheldrick, 2008)'
_computing_structure_solution 'SHELXS-97 (Sheldrick, 2008)'
_diffrn_ambient_temperature 296(2)
_diffrn_measured_fraction_theta_full 0.976
_diffrn_measured_fraction_theta_max 0.976
_diffrn_measurement_device_type 'BRUKER KAPPA APEXII DUO DIFFRACTOMETER'
_diffrn_measurement_method 'PHI & OMEGA SCAN'
_diffrn_radiation_monochromator graphite
_diffrn_radiation_source 'fine-focus sealed tube'
_diffrn_radiation_type CuK\a
_diffrn_radiation_wavelength 1.54178
_diffrn_reflns_av_R_equivalents 0.0723
_diffrn_reflns_av_sigmaI/netI 0.0708
_diffrn_reflns_limit_h_max 6
_diffrn_reflns_limit_h_min -6
_diffrn_reflns_limit_k_max 11
_diffrn_reflns_limit_k_min -7
_diffrn_reflns_limit_l_max 21
_diffrn_reflns_limit_l_min -22
_diffrn_reflns_number 6585
_diffrn_reflns_theta_full 41.74
_diffrn_reflns_theta_max 41.74
_diffrn_reflns_theta_min 3.42
_exptl_absorpt_coefficient_mu 0.422
_exptl_absorpt_correction_T_max 0.7482
_exptl_absorpt_correction_T_min 0.4081
_exptl_absorpt_correction_type multi-scan
_exptl_crystal_colour colourless
_exptl_crystal_density_diffrn 1.134
_exptl_crystal_description block
_exptl_crystal_F_000 872
_exptl_crystal_size_max 0.40
_exptl_crystal_size_mid 0.30
_exptl_crystal_size_min 0.20
_refine_diff_density_max 0.412
_refine_diff_density_min -0.293
_refine_diff_density_rms 0.058
_refine_ls_extinction_method none
_refine_ls_goodness_of_fit_ref 1.088
_refine_ls_hydrogen_treatment riding
_refine_ls_matrix_type full
_refine_ls_number_parameters 293
_refine_ls_number_reflns 1578
_refine_ls_number_restraints 0
_refine_ls_restrained_S_all 1.088
_refine_ls_R_factor_all 0.1127
_refine_ls_R_factor_gt 0.0863
_refine_ls_shift/su_max 0.000
_refine_ls_shift/su_mean 0.000
_refine_ls_structure_factor_coef Fsqd
_refine_ls_weighting_details 'calc w=1/[\s^2^(Fo^2^)+(0.1451P)^2^+3.5002P] where P=(Fo^2^+2Fc^2^)/3'
_refine_ls_weighting_scheme calc
_refine_ls_wR_factor_gt 0.2271
_refine_ls_wR_factor_ref 0.2517
_reflns_number_gt 1140
_reflns_number_total 1578
_reflns_threshold_expression >2sigma(I)
_cod_data_source_file ic3020964_si_002_08.cif
_cod_data_source_block 11b
_cod_database_code 4331214

loop_
_symmetry_equiv_pos_as_xyz
'x, y, z'
'-x, y+1/2, -z+1/2'
'-x, -y, -z'
'x, -y-1/2, z-1/2'

loop_
_atom_site_label
_atom_site_type_symbol
_atom_site_fract_x
_atom_site_fract_y
_atom_site_fract_z
_atom_site_U_iso_or_equiv
_atom_site_adp_type
_atom_site_occupancy
_atom_site_symmetry_multiplicity
_atom_site_calc_flag
_atom_site_refinement_flags
N1 N 0.5359(10) 0.6499(5) 0.0911(3) 0.060(2) Uani 1 1 d .
N2 N 0.6272(9) 0.8373(5) 0.0883(3) 0.060(2) Uani 1 1 d .
C1 C -0.1497(10) 0.7444(5) 0.3492(3) 0.047(2) Uani 1 1 d .
B2 B 0.0942(12) 0.7334(6) 0.3610(3) 0.045(3) Uani 1 1 d .
C11 C -0.2330(11) 0.7429(6) 0.2926(3) 0.061(2) Uani 1 1 d .
H11A H -0.3514 0.7047 0.2896 0.073 Uiso 1 1 calc R
H11B H -0.2641 0.8118 0.2818 0.073 Uiso 1 1 calc R
C12 C -0.1038(13) 0.6981(8) 0.2561(3) 0.084(3) Uani 1 1 d .
H12A H -0.1642 0.7054 0.2209 0.101 Uiso 1 1 calc R
H12B H -0.0885 0.6263 0.2632 0.101 Uiso 1 1 calc R
C13 C 0.0920(11) 0.7473(6) 0.2605(3) 0.053(2) Uani 1 1 d .
H13A H 0.0695 0.8205 0.2602 0.063 Uiso 1 1 calc R
C14 C 0.2097(11) 0.7240(6) 0.3118(3) 0.059(2) Uani 1 1 d .
H14A H 0.3180 0.7699 0.3162 0.071 Uiso 1 1 calc R
H14B H 0.2596 0.6557 0.3104 0.071 Uiso 1 1 calc R
C15 C 0.2050(13) 0.7255(9) 0.2153(3) 0.057(2) Uani 1 1 d .
C16 C 0.1898(13) 0.6321(8) 0.1906(4) 0.074(3) Uani 1 1 d .
H16A H 0.1061 0.5839 0.2012 0.089 Uiso 1 1 calc R
C17 C 0.2992(14) 0.6089(8) 0.1496(4) 0.070(3) Uani 1 1 d .
H17A H 0.2881 0.5452 0.1342 0.084 Uiso 1 1 calc R
C18 C 0.4191(12) 0.6775(9) 0.1324(3) 0.054(2) Uani 1 1 d .
C19 C 0.4372(12) 0.7741(9) 0.1542(4) 0.051(2) Uani 1 1 d .
C20 C 0.5483(14) 0.8521(9) 0.1366(3) 0.060(2) Uani 1 1 d .
C21 C 0.5745(13) 0.9422(9) 0.1623(4) 0.078(3) Uani 1 1 d .
H21A H 0.6542 0.9913 0.1507 0.094 Uiso 1 1 calc R
C22 C 0.4800(15) 0.9607(8) 0.2066(4) 0.078(3) Uani 1 1 d .
H22A H 0.4994 1.0213 0.2247 0.094 Uiso 1 1 calc R
C23 C 0.3615(13) 0.8898(10) 0.2226(3) 0.068(3) Uani 1 1 d .
H23A H 0.2967 0.9038 0.2510 0.081 Uiso 1 1 calc R
C24 C 0.3325(14) 0.7956(9) 0.1978(4) 0.059(3) Uani 1 1 d .
C25 C 0.4329(13) 0.5969(7) 0.0463(3) 0.084(3) Uani 1 1 d .
H25A H 0.3237 0.6362 0.0328 0.126 Uiso 1 1 calc R
H25B H 0.3913 0.5319 0.0570 0.126 Uiso 1 1 calc R
H25C H 0.5165 0.5883 0.0200 0.126 Uiso 1 1 calc R
C26 C 0.7040(14) 0.5899(8) 0.1111(4) 0.104(4) Uani 1 1 d .
H26A H 0.7716 0.6240 0.1402 0.156 Uiso 1 1 calc R
H26B H 0.7868 0.5820 0.0844 0.156 Uiso 1 1 calc R
H26C H 0.6634 0.5245 0.1216 0.156 Uiso 1 1 calc R
C27 C 0.5179(13) 0.8985(6) 0.0457(3) 0.084(3) Uani 1 1 d .
H27A H 0.3838 0.8838 0.0445 0.126 Uiso 1 1 calc R
H27B H 0.5613 0.8813 0.0131 0.126 Uiso 1 1 calc R
H27C H 0.5389 0.9693 0.0524 0.126 Uiso 1 1 calc R
C28 C 0.8388(13) 0.8596(7) 0.0922(3) 0.094(3) Uani 1 1 d .
H28A H 0.9047 0.8201 0.1196 0.141 Uiso 1 1 calc R
H28B H 0.8600 0.9302 0.0993 0.141 Uiso 1 1 calc R
H28C H 0.8862 0.8426 0.0601 0.141 Uiso 1 1 calc R
B3 B -0.0229(12) 0.8484(7) 0.3717(4) 0.059(3) Uani 1 1 d .
H3 H -0.0013 0.9162 0.3484 0.071 Uiso 1 1 calc R
B4 B -0.2483(13) 0.8182(7) 0.3917(3) 0.057(3) Uani 1 1 d .
H4 H -0.3747 0.8660 0.3813 0.068 Uiso 1 1 calc R
B5 B -0.2681(13) 0.6874(7) 0.3947(3) 0.057(3) Uani 1 1 d .
H5 H -0.4074 0.6495 0.3864 0.068 Uiso 1 1 calc R
B6 B -0.0585(12) 0.6339(7) 0.3757(4) 0.058(3) Uani 1 1 d .
H6 H -0.0603 0.5613 0.3550 0.070 Uiso 1 1 calc R
B7 B 0.1567(13) 0.8030(7) 0.4188(3) 0.056(3) Uani 1 1 d .
H7 H 0.2961 0.8409 0.4268 0.068 Uiso 1 1 calc R
B8 B -0.0566(13) 0.8566(7) 0.4375(4) 0.064(3) Uani 1 1 d .
H8 H -0.0561 0.9298 0.4577 0.076 Uiso 1 1 calc R
B9 B -0.2092(14) 0.7571(7) 0.4513(4) 0.061(3) Uani 1 1 d .
H9 H -0.3085 0.7655 0.4807 0.073 Uiso 1 1 calc R
B10 B -0.0919(14) 0.6406(8) 0.4410(4) 0.069(3) Uani 1 1 d .
H10 H -0.1147 0.5720 0.4635 0.083 Uiso 1 1 calc R
B11 B 0.1350(13) 0.6693(7) 0.4213(3) 0.058(3) Uani 1 1 d .
H11 H 0.2602 0.6202 0.4310 0.069 Uiso 1 1 calc R
B12 B 0.0410(14) 0.7458(7) 0.4689(4) 0.067(3) Uani 1 1 d .
H12 H 0.1043 0.7462 0.5096 0.080 Uiso 1 1 calc R
H1 H 0.597(9) 0.739(6) 0.080(2) 0.053(19) Uiso 1 1 d .

loop_
_atom_site_aniso_label
_atom_site_aniso_U_11
_atom_site_aniso_U_22
_atom_site_aniso_U_33
_atom_site_aniso_U_23
_atom_site_aniso_U_13
_atom_site_aniso_U_12
N1 0.066(5) 0.058(5) 0.054(5) -0.007(4) -0.002(5) 0.008(4)
N2 0.063(5) 0.075(6) 0.044(5) -0.002(4) 0.018(4) -0.005(4)
C1 0.037(5) 0.068(6) 0.037(6) 0.003(4) 0.002(4) 0.008(4)
B2 0.026(6) 0.072(7) 0.036(7) -0.002(5) -0.006(5) 0.009(5)
C11 0.037(5) 0.096(7) 0.052(7) -0.001(4) 0.013(5) 0.002(4)
C12 0.063(7) 0.141(9) 0.049(6) 0.001(6) 0.005(5) 0.011(7)
C13 0.041(6) 0.081(6) 0.036(6) -0.002(4) 0.008(5) 0.001(5)
C14 0.044(5) 0.087(6) 0.044(6) 0.000(4) -0.002(5) 0.010(4)
C15 0.055(6) 0.069(8) 0.043(7) 0.003(6) -0.011(5) -0.005(6)
C16 0.090(8) 0.079(8) 0.057(7) -0.003(6) 0.021(6) -0.020(6)
C17 0.082(7) 0.081(8) 0.048(7) -0.017(6) 0.018(6) -0.007(7)
C18 0.054(6) 0.064(8) 0.044(6) 0.011(7) 0.010(5) -0.005(6)
C19 0.048(6) 0.073(9) 0.031(7) -0.017(7) 0.004(5) 0.004(6)
C20 0.078(7) 0.056(7) 0.050(7) -0.002(7) 0.023(6) -0.001(6)
C21 0.086(7) 0.072(9) 0.079(8) -0.001(6) 0.019(7) -0.020(6)
C22 0.093(8) 0.083(8) 0.062(8) -0.018(6) 0.025(6) 0.000(7)
C23 0.065(7) 0.080(8) 0.064(7) 0.009(8) 0.029(5) -0.003(6)
C24 0.067(7) 0.058(8) 0.046(7) -0.011(7) -0.016(7) 0.002(6)
C25 0.105(7) 0.088(7) 0.057(6) -0.022(5) 0.003(6) -0.013(6)
C26 0.098(8) 0.116(9) 0.098(8) -0.025(6) 0.008(7) 0.025(7)
C27 0.119(8) 0.082(7) 0.050(6) 0.016(5) 0.007(6) -0.003(6)
C28 0.090(8) 0.116(8) 0.079(7) -0.006(6) 0.026(6) -0.028(6)
B3 0.043(6) 0.074(7) 0.060(7) -0.001(5) 0.002(5) -0.009(6)
B4 0.043(6) 0.064(7) 0.064(7) 0.003(5) 0.011(5) 0.004(5)
B5 0.042(6) 0.074(7) 0.056(7) 0.004(5) 0.010(5) 0.001(5)
B6 0.051(6) 0.064(7) 0.058(7) 0.003(5) 0.001(5) 0.008(5)
B7 0.047(6) 0.085(8) 0.039(6) 0.002(5) 0.009(5) -0.014(5)
B8 0.063(7) 0.072(7) 0.059(7) -0.009(6) 0.019(6) 0.008(6)
B9 0.055(7) 0.090(8) 0.041(7) -0.003(5) 0.016(5) 0.004(6)
B10 0.077(8) 0.072(8) 0.059(7) 0.007(6) 0.015(6) -0.002(6)
B11 0.047(6) 0.080(8) 0.046(6) 0.003(5) 0.003(5) 0.016(5)
B12 0.062(7) 0.095(8) 0.043(7) -0.006(6) 0.006(6) -0.002(6)

loop_
_atom_type_symbol
_atom_type_description
_atom_type_scat_dispersion_real
_atom_type_scat_dispersion_imag
_atom_type_scat_source
C C 0.0181 0.0091 'International Tables Vol C Tables 4.2.6.8 and 6.1.1.4'
H H 0.0000 0.0000 'International Tables Vol C Tables 4.2.6.8 and 6.1.1.4'
B B 0.0090 0.0039 'International Tables Vol C Tables 4.2.6.8 and 6.1.1.4'
N N 0.0311 0.0180 'International Tables Vol C Tables 4.2.6.8 and 6.1.1.4'

loop_
_geom_angle_atom_site_label_1
_geom_angle_atom_site_label_2
_geom_angle_atom_site_label_3
_geom_angle
C26 N1 C18 111.7(6)
C26 N1 C25 109.1(7)
C18 N1 C25 115.4(7)
C20 N2 C27 110.6(7)
C20 N2 C28 112.9(7)
C27 N2 C28 111.2(7)
C11 C1 B4 120.1(6)
C11 C1 B5 120.2(6)
B4 C1 B5 61.8(5)
C11 C1 B3 118.1(6)
B4 C1 B3 63.1(5)
B5 C1 B3 113.5(6)
C11 C1 B6 117.7(6)
B4 C1 B6 113.2(6)
B5 C1 B6 62.1(5)
B3 C1 B6 113.1(6)
C11 C1 B2 116.0(6)
B4 C1 B2 114.3(6)
B5 C1 B2 113.5(6)
B3 C1 B2 62.2(5)
B6 C1 B2 62.2(5)
C14 B2 C1 117.0(6)
C14 B2 B3 118.8(6)
C1 B2 B3 58.6(4)
C14 B2 B6 119.6(6)
C1 B2 B6 58.7(5)
B3 B2 B6 107.4(6)
C14 B2 B7 128.3(7)
C1 B2 B7 104.6(6)
B3 B2 B7 59.7(5)
B6 B2 B7 107.4(6)
C14 B2 B11 128.7(6)
C1 B2 B11 104.8(6)
B3 B2 B11 107.6(6)
B6 B2 B11 59.6(5)
B7 B2 B11 60.0(5)
C12 C11 C1 114.9(6)
C11 C12 C13 113.1(7)
C12 C13 C14 112.3(7)
C12 C13 C15 114.3(7)
C14 C13 C15 111.0(6)
C13 C14 B2 114.3(6)
C16 C15 C24 117.1(9)
C16 C15 C13 120.4(9)
C24 C15 C13 122.5(9)
C15 C16 C17 121.3(8)
C18 C17 C16 121.1(8)
C17 C18 C19 120.8(9)
C17 C18 N1 119.8(10)
C19 C18 N1 119.4(9)
C18 C19 C20 124.6(9)
C18 C19 C24 117.8(10)
C20 C19 C24 117.7(10)
C21 C20 C19 121.9(9)
C21 C20 N2 120.0(11)
C19 C20 N2 118.0(9)
C20 C21 C22 119.9(8)
C23 C22 C21 119.6(9)
C22 C23 C24 122.4(9)
C15 C24 C23 120.1(10)
C15 C24 C19 121.7(10)
C23 C24 C19 118.2(10)
C1 B3 B8 105.0(6)
C1 B3 B7 105.6(6)
B8 B3 B7 60.6(5)
C1 B3 B2 59.2(5)
B8 B3 B2 108.8(6)
B7 B3 B2 60.4(5)
C1 B3 B4 57.8(5)
B8 B3 B4 60.1(5)
B7 B3 B4 108.3(7)
B2 B3 B4 107.6(6)
C1 B4 B5 59.6(5)
C1 B4 B9 106.3(7)
B5 B4 B9 60.3(5)
C1 B4 B8 105.6(6)
B5 B4 B8 108.4(7)
B9 B4 B8 60.2(5)
C1 B4 B3 59.1(5)
B5 B4 B3 108.5(7)
B9 B4 B3 108.1(7)
B8 B4 B3 59.6(5)
C1 B5 B4 58.7(5)
C1 B5 B10 105.8(6)
B4 B5 B10 109.2(7)
C1 B5 B9 105.4(7)
B4 B5 B9 60.0(5)
B10 B5 B9 61.4(5)
C1 B5 B6 59.3(5)
B4 B5 B6 108.3(7)
B10 B5 B6 59.8(5)
B9 B5 B6 108.8(7)
C1 B6 B10 105.3(6)
C1 B6 B5 58.7(5)
B10 B6 B5 59.7(5)
C1 B6 B11 105.7(6)
B10 B6 B11 60.8(5)
B5 B6 B11 108.3(7)
C1 B6 B2 59.1(5)
B10 B6 B2 109.1(7)
B5 B6 B2 108.2(6)
B11 B6 B2 60.5(5)
B3 B7 B11 107.8(6)
B3 B7 B2 59.9(5)
B11 B7 B2 60.1(5)
B3 B7 B8 59.6(5)
B11 B7 B8 107.9(7)
B2 B7 B8 107.7(6)
B3 B7 B12 107.6(6)
B11 B7 B12 60.2(5)
B2 B7 B12 108.1(7)
B8 B7 B12 59.9(5)
B3 B8 B9 107.8(7)
B3 B8 B4 60.3(5)
B9 B8 B4 59.1(5)
B3 B8 B12 108.1(7)
B9 B8 B12 60.2(5)
B4 B8 B12 107.4(7)
B3 B8 B7 59.8(5)
B9 B8 B7 108.2(7)
B4 B8 B7 107.7(7)
B12 B8 B7 60.3(5)
B4 B9 B5 59.7(5)
B4 B9 B8 60.7(5)
B5 B9 B8 108.3(7)
B4 B9 B12 108.7(7)
B5 B9 B12 107.9(7)
B8 B9 B12 60.3(5)
B4 B9 B10 107.2(7)
B5 B9 B10 59.2(5)
B8 B9 B10 108.1(7)
B12 B9 B10 60.2(5)
B5 B10 B6 60.5(5)
B5 B10 B11 108.5(7)
B6 B10 B11 60.2(5)
B5 B10 B9 59.4(5)
B6 B10 B9 107.8(7)
B11 B10 B9 107.9(7)
B5 B10 B12 107.7(7)
B6 B10 B12 108.3(7)
B11 B10 B12 60.2(5)
B9 B10 B12 59.7(5)
B6 B11 B10 59.0(5)
B6 B11 B7 107.6(6)
B10 B11 B7 107.9(7)
B6 B11 B2 59.9(5)
B10 B11 B2 107.3(6)
B7 B11 B2 60.0(5)
B6 B11 B12 107.3(6)
B10 B11 B12 60.2(5)
B7 B11 B12 60.1(5)
B2 B11 B12 108.0(7)
B9 B12 B8 59.4(5)
B9 B12 B10 60.1(5)
B8 B12 B10 107.3(7)
B9 B12 B7 107.3(7)
B8 B12 B7 59.9(5)
B10 B12 B7 107.1(7)
B9 B12 B11 107.7(7)
B8 B12 B11 107.5(7)
B10 B12 B11 59.6(5)
B7 B12 B11 59.7(5)

loop_
_geom_bond_atom_site_label_1
_geom_bond_atom_site_label_2
_geom_bond_distance
N1 C26 1.469(10)
N1 C18 1.473(10)
N1 C25 1.476(9)
N2 C20 1.445(9)
N2 C27 1.509(9)
N2 C28 1.510(10)
C1 C11 1.521(10)
C1 B4 1.682(11)
C1 B5 1.698(11)
C1 B3 1.705(12)
C1 B6 1.708(11)
C1 B2 1.715(11)
B2 C14 1.597(11)
B2 B3 1.766(13)
B2 B6 1.768(13)
B2 B7 1.776(13)
B2 B11 1.778(13)
C11 C12 1.509(10)
C12 C13 1.516(11)
C13 C14 1.519(9)
C13 C15 1.521(11)
C15 C16 1.389(11)
C15 C24 1.401(11)
C16 C17 1.420(11)
C17 C18 1.349(11)
C18 C19 1.396(11)
C19 C20 1.402(11)
C19 C24 1.450(11)
C20 C21 1.368(11)
C21 C22 1.417(11)
C22 C23 1.350(11)
C23 C24 1.405(11)
B3 B8 1.759(13)
B3 B7 1.763(13)
B3 B4 1.771(13)
B4 B5 1.735(14)
B4 B9 1.740(13)
B4 B8 1.769(14)
B5 B10 1.742(13)
B5 B9 1.746(13)
B5 B6 1.756(13)
B6 B10 1.742(13)
B6 B11 1.763(13)
B7 B11 1.775(14)
B7 B8 1.777(13)
B7 B12 1.783(13)
B8 B9 1.760(14)
B8 B12 1.776(14)
B9 B12 1.774(14)
B9 B10 1.781(13)
B10 B11 1.773(14)
B10 B12 1.783(14)
B11 B12 1.784(13)
